data_7231264
loop_
_publ_author_name
'Lestari, Monica'
'Lusi, Matteo'
'O'Leary, Aoife'
'O'Nolan, Daniel'
'Zaworotko, Michael J.'

_publ_section_title
;
 Hygroscopicity of lithium coordination polymers and their solid solutions
;
_journal_issue 39
_journal_name_full CrystEngComm
_journal_page_first 5940
_journal_paper_doi 10.1039/C8CE00905H
_journal_volume 20
_journal_year 2018
_chemical_absolute_configuration rm
_chemical_formula_sum 'C12 H14 Li N O4'
_chemical_formula_weight 243.18
_space_group_crystal_system orthorhombic
_space_group_IT_number 18
_space_group_name_Hall 'P 2 2ab'
_space_group_name_H-M_alt 'P 21 21 2'
_symmetry_space_group_name_Hall 'P 2 2ab'
_symmetry_space_group_name_H-M 'P 21 21 2'
_atom_sites_solution_hydrogens geom
_audit_creation_method SHELXL-2014/7
_audit_update_record
;
2018-05-28 deposited with the CCDC.
2018-07-27 downloaded from the CCDC.
;
_cell_angle_alpha 90
_cell_angle_beta 90
_cell_angle_gamma 90
_cell_formula_units_Z 4
_cell_length_a 10.0679(5)
_cell_length_b 10.5702(6)
_cell_length_c 11.7537(7)
_cell_measurement_reflns_used 512
_cell_measurement_temperature 100(2)
_cell_measurement_theta_max 20
_cell_measurement_theta_min 2
_cell_volume 1250.83(12)
_computing_structure_refinement 'SHELXL-2014/7 (Sheldrick, 2014)'
_diffrn_ambient_temperature 100(2)
_diffrn_measured_fraction_theta_full 0.982
_diffrn_measured_fraction_theta_max 0.871
_diffrn_measurement_device_type 'Bruker D8 Quest'
_diffrn_radiation_type MoK\a
_diffrn_radiation_wavelength 0.71073
_diffrn_reflns_av_R_equivalents 0.0281
_diffrn_reflns_av_unetI/netI 0.0270
_diffrn_reflns_Laue_measured_fraction_full 0.982
_diffrn_reflns_Laue_measured_fraction_max 0.871
_diffrn_reflns_limit_h_max 10
_diffrn_reflns_limit_h_min -13
_diffrn_reflns_limit_k_max 14
_diffrn_reflns_limit_k_min -11
_diffrn_reflns_limit_l_max 15
_diffrn_reflns_limit_l_min -16
_diffrn_reflns_number 11648
_diffrn_reflns_point_group_measured_fraction_full 0.983
_diffrn_reflns_point_group_measured_fraction_max 0.826
_diffrn_reflns_theta_full 25.242
_diffrn_reflns_theta_max 30.652
_diffrn_reflns_theta_min 2.592
_exptl_absorpt_coefficient_mu 0.095
_exptl_absorpt_correction_T_max 0.7461
_exptl_absorpt_correction_T_min 0.6351
_exptl_absorpt_correction_type multi-scan
_exptl_absorpt_process_details sadabs
_exptl_crystal_colour colourless
_exptl_crystal_density_diffrn 1.291
_exptl_crystal_description prism
_exptl_crystal_F_000 512
_exptl_crystal_size_max 0.4
_exptl_crystal_size_mid 0.3
_exptl_crystal_size_min 0.2
_refine_diff_density_max 1.030
_refine_diff_density_min -0.329
_refine_diff_density_rms 0.069
_refine_ls_abs_structure_details
;
 Flack x determined using 1210 quotients [(I+)-(I-)]/[(I+)+(I-)]
 (Parsons, Flack and Wagner, Acta Cryst. B69 (2013) 249-259).
;
_refine_ls_abs_structure_Flack -0.1(2)
_refine_ls_extinction_method none
_refine_ls_goodness_of_fit_ref 1.114
_refine_ls_hydrogen_treatment constr
_refine_ls_matrix_type full
_refine_ls_number_parameters 164
_refine_ls_number_reflns 3200
_refine_ls_number_restraints 0
_refine_ls_restrained_S_all 1.114
_refine_ls_R_factor_all 0.0476
_refine_ls_R_factor_gt 0.0450
_refine_ls_shift/su_max 0.000
_refine_ls_shift/su_mean 0.000
_refine_ls_structure_factor_coef Fsqd
_refine_ls_weighting_details 'w=1/[\s^2^(Fo^2^)+(0.0686P)^2^+0.6380P] where P=(Fo^2^+2Fc^2^)/3'
_refine_ls_weighting_scheme calc
_refine_ls_wR_factor_gt 0.1234
_refine_ls_wR_factor_ref 0.1268
_reflns_Friedel_coverage 0.661
_reflns_Friedel_fraction_full 0.985
_reflns_Friedel_fraction_max 0.767
_reflns_number_gt 3066
_reflns_number_total 3200
_reflns_threshold_expression 'I > 2\s(I)'
_cod_data_source_file c8ce00905h2.cif
_cod_data_source_block 1_100
_cod_depositor_comments 'Adding full bibliography for 7231259--7231264.cif.'
_cod_database_code 7231264
_shelx_shelxl_version_number 2014/7
_shelx_space_group_comment
;
The symmetry employed for this shelxl refinement is uniquely defined
by the following loop, which should always be used as a source of
symmetry information in preference to the above space-group names.
They are only intended as comments.
;

loop_
_space_group_symop_operation_xyz
'x, y, z'
'-x, -y, z'
'x+1/2, -y+1/2, -z'
'-x+1/2, y+1/2, -z'

loop_
_atom_site_label
_atom_site_type_symbol
_atom_site_fract_x
_atom_site_fract_y
_atom_site_fract_z
_atom_site_U_iso_or_equiv
_atom_site_adp_type
_atom_site_occupancy
_atom_site_site_symmetry_order
_atom_site_calc_flag
_atom_site_refinement_flags_posn
_atom_site_refinement_flags_adp
_atom_site_refinement_flags_occupancy
Li1 Li 0.5000 0.5000 0.6170(4) 0.0132(9) Uani 1 2 d S T P
O2 O 0.33844(16) 0.47556(15) 0.53365(15) 0.0185(4) Uani 1 1 d . . .
C3 C 0.2319(2) 0.43658(19) 0.49302(17) 0.0115(4) Uani 1 1 d . . .
O4 O 0.15798(14) 0.49741(15) 0.42609(12) 0.0134(3) Uani 1 1 d . . .
C5 C 0.1837(2) 0.30176(19) 0.52331(17) 0.0119(4) Uani 1 1 d . . .
H5 H 0.1895 0.2470 0.4541 0.014 Uiso 1 1 calc R U .
N6 N 0.26572(17) 0.24403(16) 0.61667(15) 0.0112(3) Uani 1 1 d . . .
H6A H 0.3392 0.2920 0.6295 0.013 Uiso 1 1 calc R U .
H6B H 0.2925 0.1651 0.5961 0.013 Uiso 1 1 calc R U .
C7 C 0.1826(2) 0.2372(2) 0.72326(19) 0.0199(5) Uani 1 1 d . . .
H7A H 0.2318 0.2709 0.7896 0.024 Uiso 1 1 calc R U .
H7B H 0.1555 0.1490 0.7395 0.024 Uiso 1 1 calc R U .
C8 C 0.0618(3) 0.3197(3) 0.6956(2) 0.0284(6) Uani 1 1 d . . .
H8A H -0.0171 0.2924 0.7395 0.034 Uiso 1 1 calc R U .
H8B H 0.0799 0.4099 0.7121 0.034 Uiso 1 1 calc R U .
C9 C 0.0419(2) 0.2982(2) 0.5691(2) 0.0203(5) Uani 1 1 d . . .
H9A H -0.0131 0.3659 0.5350 0.024 Uiso 1 1 calc R U .
H9B H -0.0004 0.2153 0.5542 0.024 Uiso 1 1 calc R U .
O10 O 0.50270(18) 0.65076(15) 0.70296(13) 0.0177(3) Uani 1 1 d . . .
C11 C 0.4507(2) 0.74082(18) 0.75832(17) 0.0106(4) Uani 1 1 d . . .
O12 O 0.49382(17) 0.85142(14) 0.75772(13) 0.0160(3) Uani 1 1 d . . .
C13 C 0.3303(2) 0.7107(2) 0.83087(17) 0.0130(4) Uani 1 1 d . . .
C14 C 0.2605(2) 0.8087(2) 0.8837(2) 0.0208(5) Uani 1 1 d . . .
H14 H 0.2854 0.8942 0.8710 0.025 Uiso 1 1 calc R U .
C15 C 0.1537(3) 0.7802(3) 0.9553(2) 0.0278(6) Uani 1 1 d . . .
H15 H 0.1067 0.8466 0.9920 0.033 Uiso 1 1 calc R U .
C16 C 0.1159(2) 0.6560(3) 0.9730(2) 0.0273(6) Uani 1 1 d . . .
H16 H 0.0438 0.6372 1.0224 0.033 Uiso 1 1 calc R U .
C17 C 0.1834(2) 0.5585(2) 0.9184(2) 0.0231(5) Uani 1 1 d . . .
H17 H 0.1563 0.4733 0.9293 0.028 Uiso 1 1 calc R U .
C18 C 0.2910(2) 0.5859(2) 0.8477(2) 0.0182(5) Uani 1 1 d . . .
H18 H 0.3375 0.5192 0.8110 0.022 Uiso 1 1 calc R U .
Li19 Li 0.5000 1.0000 0.6711(4) 0.0135(9) Uani 1 2 d S T P

loop_
_atom_site_aniso_label
_atom_site_aniso_U_11
_atom_site_aniso_U_22
_atom_site_aniso_U_33
_atom_site_aniso_U_23
_atom_site_aniso_U_13
_atom_site_aniso_U_12
Li1 0.011(2) 0.012(2) 0.016(2) 0.000 0.000 -0.0017(19)
O2 0.0140(7) 0.0143(7) 0.0273(8) 0.0065(6) -0.0082(6) -0.0039(6)
C3 0.0102(9) 0.0093(9) 0.0149(8) 0.0001(7) 0.0015(7) 0.0008(7)
O4 0.0121(7) 0.0109(6) 0.0172(6) 0.0028(6) -0.0033(5) -0.0004(5)
C5 0.0116(9) 0.0088(8) 0.0152(8) 0.0032(7) -0.0031(7) -0.0010(7)
N6 0.0098(7) 0.0083(7) 0.0156(8) 0.0013(6) -0.0011(6) 0.0012(6)
C7 0.0198(10) 0.0255(11) 0.0143(9) 0.0034(8) 0.0025(8) 0.0016(9)
C8 0.0233(12) 0.0290(13) 0.0329(13) -0.0004(11) 0.0060(10) 0.0034(11)
C9 0.0104(9) 0.0197(10) 0.0308(11) 0.0074(9) -0.0018(8) -0.0023(8)
O10 0.0183(7) 0.0130(7) 0.0217(7) -0.0058(6) 0.0086(7) -0.0028(7)
C11 0.0111(8) 0.0103(8) 0.0103(8) 0.0012(6) 0.0000(7) 0.0002(7)
O12 0.0198(8) 0.0101(7) 0.0181(7) 0.0013(5) -0.0002(6) -0.0014(6)
C13 0.0108(9) 0.0163(9) 0.0117(8) -0.0007(7) 0.0009(7) 0.0002(8)
C14 0.0193(11) 0.0197(10) 0.0234(10) -0.0077(8) 0.0036(9) -0.0006(9)
C15 0.0193(12) 0.0367(14) 0.0276(12) -0.0151(11) 0.0067(9) -0.0019(10)
C16 0.0163(11) 0.0474(16) 0.0181(11) -0.0069(11) 0.0058(9) -0.0101(11)
C17 0.0204(11) 0.0288(12) 0.0201(10) 0.0039(9) 0.0049(9) -0.0082(10)
C18 0.0174(11) 0.0176(10) 0.0198(9) 0.0026(8) 0.0048(8) -0.0026(8)
Li19 0.013(2) 0.012(2) 0.016(2) 0.000 0.000 -0.0018(19)

loop_
_atom_type_symbol
_atom_type_description
_atom_type_scat_dispersion_real
_atom_type_scat_dispersion_imag
_atom_type_scat_source
C C 0.0033 0.0016 'International Tables Vol C Tables 4.2.6.8 and 6.1.1.4'
H H 0.0000 0.0000 'International Tables Vol C Tables 4.2.6.8 and 6.1.1.4'
Li Li -0.0003 0.0001 'International Tables Vol C Tables 4.2.6.8 and 6.1.1.4'
N N 0.0061 0.0033 'International Tables Vol C Tables 4.2.6.8 and 6.1.1.4'
O O 0.0106 0.0060 'International Tables Vol C Tables 4.2.6.8 and 6.1.1.4'

loop_
_geom_angle_atom_site_label_1
_geom_angle_atom_site_label_2
_geom_angle_atom_site_label_3
_geom_angle
_geom_angle_site_symmetry_1
_geom_angle_site_symmetry_3
O10 Li1 O10 115.3(3) 2_665 .
O10 Li1 O2 113.56(7) 2_665 2_665
O10 Li1 O2 98.49(7) . 2_665
O10 Li1 O2 98.49(7) 2_665 .
O10 Li1 O2 113.57(7) . .
O2 Li1 O2 118.5(3) 2_665 .
C3 O2 Li1 166.53(17) . .
O2 C3 O4 125.46(19) . .
O2 C3 C5 119.16(18) . .
O4 C3 C5 115.37(17) . .
C3 O4 Li19 148.37(15) . 3_466
N6 C5 C9 104.27(16) . .
N6 C5 C3 111.69(16) . .
C9 C5 C3 113.42(17) . .
N6 C5 H5 109.1 . .
C9 C5 H5 109.1 . .
C3 C5 H5 109.1 . .
C5 N6 C7 108.72(16) . .
C5 N6 H6A 109.9 . .
C7 N6 H6A 109.9 . .
C5 N6 H6B 109.9 . .
C7 N6 H6B 109.9 . .
H6A N6 H6B 108.3 . .
N6 C7 C8 103.72(18) . .
N6 C7 H7A 111.0 . .
C8 C7 H7A 111.0 . .
N6 C7 H7B 111.0 . .
C8 C7 H7B 111.0 . .
H7A C7 H7B 109.0 . .
C9 C8 C7 103.1(2) . .
C9 C8 H8A 111.1 . .
C7 C8 H8A 111.1 . .
C9 C8 H8B 111.1 . .
C7 C8 H8B 111.1 . .
H8A C8 H8B 109.1 . .
C8 C9 C5 102.62(18) . .
C8 C9 H9A 111.2 . .
C5 C9 H9A 111.2 . .
C8 C9 H9B 111.2 . .
C5 C9 H9B 111.2 . .
H9A C9 H9B 109.2 . .
C11 O10 Li1 154.67(16) . .
O12 C11 O10 123.9(2) . .
O12 C11 C13 118.60(18) . .
O10 C11 C13 117.51(18) . .
C11 O12 Li19 143.19(18) . .
C18 C13 C14 119.7(2) . .
C18 C13 C11 120.46(19) . .
C14 C13 C11 119.8(2) . .
C13 C14 C15 119.6(2) . .
C13 C14 H14 120.2 . .
C15 C14 H14 120.2 . .
C16 C15 C14 120.5(2) . .
C16 C15 H15 119.8 . .
C14 C15 H15 119.8 . .
C15 C16 C17 120.0(2) . .
C15 C16 H16 120.0 . .
C17 C16 H16 120.0 . .
C16 C17 C18 120.0(2) . .
C16 C17 H17 120.0 . .
C18 C17 H17 120.0 . .
C13 C18 C17 120.2(2) . .
C13 C18 H18 119.9 . .
C17 C18 H18 119.9 . .
O12 Li19 O12 114.1(3) . 2_675
O12 Li19 O4 106.16(7) . 4_556
O12 Li19 O4 110.85(7) 2_675 4_556
O12 Li19 O4 110.85(7) . 3_566
O12 Li19 O4 106.16(7) 2_675 3_566
O4 Li19 O4 108.7(2) 4_556 3_566

loop_
_geom_bond_atom_site_label_1
_geom_bond_atom_site_label_2
_geom_bond_distance
_geom_bond_site_symmetry_2
Li1 O10 1.887(3) 2_665
Li1 O10 1.887(3) .
Li1 O2 1.917(3) 2_665
Li1 O2 1.917(3) .
O2 C3 1.244(3) .
C3 O4 1.260(2) .
C3 C5 1.547(3) .
O4 Li19 1.958(3) 3_466
C5 N6 1.503(3) .
C5 C9 1.526(3) .
C5 H5 1.0000 .
N6 C7 1.509(3) .
N6 H6A 0.9100 .
N6 H6B 0.9100 .
C7 C8 1.531(4) .
C7 H7A 0.9900 .
C7 H7B 0.9900 .
C8 C9 1.518(4) .
C8 H8A 0.9900 .
C8 H8B 0.9900 .
C9 H9A 0.9900 .
C9 H9B 0.9900 .
O10 C11 1.267(2) .
C11 O12 1.247(2) .
C11 C13 1.515(3) .
O12 Li19 1.873(3) .
C13 C18 1.391(3) .
C13 C14 1.398(3) .
C14 C15 1.398(3) .
C14 H14 0.9500 .
C15 C16 1.382(4) .
C15 H15 0.9500 .
C16 C17 1.391(4) .
C16 H16 0.9500 .
C17 C18 1.396(3) .
C17 H17 0.9500 .
C18 H18 0.9500 .
Li19 O12 1.873(3) 2_675
Li19 O4 1.958(3) 4_556
Li19 O4 1.958(3) 3_566
